data_4078157
loop_
_publ_author_name
'Blake, Garrett A.'
'Moerdyk, Jonathan P.'
'Bielawski, Christopher W.'

_publ_section_title
;
 Tuning the Electronic Properties of Carbenes: A Systematic Comparison of
 Neighboring Amino versus Amido Groups
;
_journal_issue 8
_journal_name_full Organometallics
_journal_page_first 3373
_journal_paper_doi 10.1021/om3001586
_journal_volume 31
_journal_year 2012
_chemical_formula_moiety 'C32 H42 Cl1 Ir1 N2 O1'
_chemical_formula_sum 'C32 H42 Cl Ir N2 O'
_chemical_formula_weight 698.33
_chemical_name_common MAACIrCODCl
_chemical_name_systematic
; 
 ? 
;
_space_group_IT_number 14
_symmetry_cell_setting monoclinic
_symmetry_space_group_name_Hall '-P 2yn'
_symmetry_space_group_name_H-M 'P 1 21/n 1'
_atom_sites_solution_hydrogens geom
_atom_sites_solution_primary direct
_atom_sites_solution_secondary difmap
_audit_creation_method SHELXL-97
_cell_angle_alpha 90.00
_cell_angle_beta 97.739(5)
_cell_angle_gamma 90.00
_cell_formula_units_Z 4
_cell_length_a 11.756(3)
_cell_length_b 9.387(2)
_cell_length_c 26.214(6)
_cell_measurement_temperature 120(2)
_cell_volume 2866.5(12)
_computing_cell_refinement 'CrystalClear (Rigaku Inc., 2008)'
_computing_data_collection 'CrystalClear (Rigaku Inc., 2008)'
_computing_data_reduction 'CrystalClear (Rigaku Inc., 2008)'
_computing_structure_refinement 'SHELXL-97 (Sheldrick, 1997)'
_computing_structure_solution 'SHELXS-97 (Sheldrick, 1990)'
_diffrn_ambient_temperature 120(2)
_diffrn_measured_fraction_theta_full 0.969
_diffrn_measured_fraction_theta_max 0.969
_diffrn_measurement_device_type 'CCD area detector'
_diffrn_measurement_method 'phi and omega scans'
_diffrn_radiation_monochromator graphite
_diffrn_radiation_source 'fine-focus sealed tube'
_diffrn_radiation_type MoK\a
_diffrn_radiation_wavelength 0.71075
_diffrn_reflns_av_R_equivalents 0.0902
_diffrn_reflns_av_sigmaI/netI 0.0503
_diffrn_reflns_limit_h_max 13
_diffrn_reflns_limit_h_min -13
_diffrn_reflns_limit_k_max 11
_diffrn_reflns_limit_k_min -11
_diffrn_reflns_limit_l_max 30
_diffrn_reflns_limit_l_min -31
_diffrn_reflns_number 42544
_diffrn_reflns_theta_full 25.00
_diffrn_reflns_theta_max 25.00
_diffrn_reflns_theta_min 1.57
_exptl_absorpt_coefficient_mu 4.778
_exptl_absorpt_correction_type none
_exptl_absorpt_process_details none
_exptl_crystal_colour yellow
_exptl_crystal_density_diffrn 1.618
_exptl_crystal_density_method 'not measured'
_exptl_crystal_description prisms
_exptl_crystal_F_000 1400
_exptl_crystal_size_max 0.20
_exptl_crystal_size_mid 0.20
_exptl_crystal_size_min 0.20
_refine_diff_density_max 0.941
_refine_diff_density_min -1.116
_refine_diff_density_rms 0.130
_refine_ls_extinction_method none
_refine_ls_goodness_of_fit_ref 1.006
_refine_ls_hydrogen_treatment constr
_refine_ls_matrix_type full
_refine_ls_number_parameters 342
_refine_ls_number_reflns 4882
_refine_ls_number_restraints 0
_refine_ls_restrained_S_all 1.006
_refine_ls_R_factor_all 0.0399
_refine_ls_R_factor_gt 0.0374
_refine_ls_shift/su_max 0.006
_refine_ls_shift/su_mean 0.000
_refine_ls_structure_factor_coef Fsqd
_refine_ls_weighting_details 'calc w=1/[\s^2^(Fo^2^)+(0.0312P)^2^+14.4674P] where P=(Fo^2^+2Fc^2^)/3'
_refine_ls_weighting_scheme calc
_refine_ls_wR_factor_gt 0.0845
_refine_ls_wR_factor_ref 0.0860
_reflns_number_gt 4680
_reflns_number_total 4882
_reflns_threshold_expression >2sigma(I)
_cod_data_source_file om3001586_si_002.cif
_cod_data_source_block MAACIrCODCl
_cod_depositor_comments
;
The following automatic conversions were performed:

'_symmetry_cell_setting' value 'Monoclinic' changed to 'monoclinic'
according to /home/saulius/struct/CIF-dictionaries/cif_core.dic
dictionary named 'cif_core.dic' version 2.4.1 from 2010-06-29.

Automatic conversion script
Id: cif_fix_values 1715 2011-07-08 13:25:40Z adriana 
;
_cod_original_cell_volume 2866.6(12)
_cod_original_sg_symbol_H-M P21/n
_cod_database_code 4078157

loop_
_symmetry_equiv_pos_as_xyz
'x, y, z'
'-x+1/2, y+1/2, -z+1/2'
'-x, -y, -z'
'x-1/2, -y-1/2, z-1/2'

loop_
_atom_site_label
_atom_site_type_symbol
_atom_site_fract_x
_atom_site_fract_y
_atom_site_fract_z
_atom_site_U_iso_or_equiv
_atom_site_adp_type
_atom_site_occupancy
_atom_site_symmetry_multiplicity
_atom_site_calc_flag
_atom_site_refinement_flags
Ir1 Ir 0.435477(18) 0.26327(2) 0.103293(8) 0.01647(9) Uani 1 1 d .
Cl1 Cl 0.40700(13) 0.45349(15) 0.16016(6) 0.0277(3) Uani 1 1 d .
O1 O -0.0160(4) 0.2180(5) 0.09465(18) 0.0361(11) Uani 1 1 d .
N1 N 0.1779(4) 0.2064(5) 0.09706(17) 0.0170(10) Uani 1 1 d .
C1 C 0.2877(5) 0.1752(6) 0.1218(2) 0.0155(12) Uani 1 1 d .
N2 N 0.2904(4) 0.0934(5) 0.16408(17) 0.0150(10) Uani 1 1 d .
C2 C 0.0762(5) 0.1917(7) 0.1192(2) 0.0216(13) Uani 1 1 d .
C3 C 0.0916(5) 0.1560(7) 0.1760(2) 0.0226(13) Uani 1 1 d .
C4 C 0.1889(5) 0.0467(7) 0.1857(2) 0.0270(14) Uani 1 1 d .
H4A H 0.2085 0.0321 0.2224 0.032 Uiso 1 1 calc R
H4B H 0.1629 -0.0436 0.1703 0.032 Uiso 1 1 calc R
C5 C 0.1242(6) 0.2946(8) 0.2055(3) 0.0342(16) Uani 1 1 d .
H5A H 0.0647 0.3641 0.1970 0.051 Uiso 1 1 calc R
H5B H 0.1951 0.3302 0.1963 0.051 Uiso 1 1 calc R
H5C H 0.1330 0.2761 0.2419 0.051 Uiso 1 1 calc R
C6 C -0.0179(5) 0.0945(7) 0.1925(2) 0.0288(15) Uani 1 1 d .
H6A H -0.0423 0.0138 0.1713 0.043 Uiso 1 1 calc R
H6B H -0.0770 0.1658 0.1886 0.043 Uiso 1 1 calc R
H6C H -0.0033 0.0653 0.2279 0.043 Uiso 1 1 calc R
C7 C 0.3981(4) 0.0264(6) 0.1855(2) 0.0146(11) Uani 1 1 d .
C8 C 0.4264(5) -0.1052(6) 0.1652(2) 0.0211(13) Uani 1 1 d .
C9 C 0.5327(5) -0.1641(7) 0.1822(2) 0.0231(13) Uani 1 1 d .
H9A H 0.5526 -0.2504 0.1684 0.028 Uiso 1 1 calc R
C10 C 0.6106(5) -0.0982(7) 0.2195(2) 0.0232(13) Uani 1 1 d .
C11 C 0.5758(5) 0.0237(6) 0.2426(2) 0.0220(13) Uani 1 1 d .
H11A H 0.6246 0.0644 0.2696 0.026 Uiso 1 1 calc R
C12 C 0.4691(5) 0.0881(6) 0.2268(2) 0.0186(12) Uani 1 1 d .
C13 C 0.4301(6) 0.2116(7) 0.2566(2) 0.0281(14) Uani 1 1 d .
H13A H 0.3910 0.2797 0.2332 0.042 Uiso 1 1 calc R
H13B H 0.4955 0.2559 0.2762 0.042 Uiso 1 1 calc R
H13C H 0.3787 0.1780 0.2795 0.042 Uiso 1 1 calc R
C14 C 0.7273(5) -0.1604(8) 0.2362(3) 0.0363(17) Uani 1 1 d .
H14A H 0.7677 -0.1695 0.2069 0.054 Uiso 1 1 calc R
H14B H 0.7193 -0.2525 0.2511 0.054 Uiso 1 1 calc R
H14C H 0.7696 -0.0989 0.2612 0.054 Uiso 1 1 calc R
C15 C 0.3425(5) -0.1866(6) 0.1278(2) 0.0248(13) Uani 1 1 d .
H15A H 0.3830 -0.2556 0.1101 0.037 Uiso 1 1 calc R
H15B H 0.3025 -0.1218 0.1033 0.037 Uiso 1 1 calc R
H15C H 0.2882 -0.2344 0.1461 0.037 Uiso 1 1 calc R
C16 C 0.1645(5) 0.2566(6) 0.0437(2) 0.0198(13) Uani 1 1 d .
C17 C 0.1504(5) 0.1537(7) 0.0048(2) 0.0211(13) Uani 1 1 d .
C18 C 0.1404(5) 0.2015(8) -0.0458(2) 0.0283(15) Uani 1 1 d .
H18A H 0.1313 0.1347 -0.0722 0.034 Uiso 1 1 calc R
C19 C 0.1433(5) 0.3440(8) -0.0584(2) 0.0304(15) Uani 1 1 d .
C20 C 0.1482(5) 0.4436(7) -0.0190(2) 0.0308(15) Uani 1 1 d .
H20A H 0.1449 0.5401 -0.0271 0.037 Uiso 1 1 calc R
C21 C 0.1581(5) 0.4017(7) 0.0325(2) 0.0244(14) Uani 1 1 d .
C22 C 0.1576(6) 0.5133(7) 0.0737(2) 0.0303(15) Uani 1 1 d .
H22A H 0.1279 0.6009 0.0583 0.045 Uiso 1 1 calc R
H22B H 0.2345 0.5282 0.0903 0.045 Uiso 1 1 calc R
H22C H 0.1101 0.4821 0.0985 0.045 Uiso 1 1 calc R
C23 C 0.1381(6) 0.3920(9) -0.1138(3) 0.047(2) Uani 1 1 d .
H23A H 0.0901 0.3282 -0.1357 0.071 Uiso 1 1 calc R
H23B H 0.2141 0.3918 -0.1234 0.071 Uiso 1 1 calc R
H23C H 0.1069 0.4866 -0.1173 0.071 Uiso 1 1 calc R
C24 C 0.1476(5) -0.0038(6) 0.0165(2) 0.0257(14) Uani 1 1 d .
H24A H 0.0973 -0.0206 0.0418 0.039 Uiso 1 1 calc R
H24B H 0.2235 -0.0358 0.0294 0.039 Uiso 1 1 calc R
H24C H 0.1201 -0.0550 -0.0145 0.039 Uiso 1 1 calc R
C25 C 0.5017(5) 0.0793(6) 0.0699(2) 0.0209(13) Uani 1 1 d .
H25A H 0.4630 -0.0092 0.0775 0.025 Uiso 1 1 calc R
C26 C 0.6330(5) 0.0682(7) 0.0784(2) 0.0276(14) Uani 1 1 d .
H26A H 0.6621 0.0818 0.0459 0.033 Uiso 1 1 calc R
H26B H 0.6551 -0.0264 0.0910 0.033 Uiso 1 1 calc R
C27 C 0.6873(5) 0.1803(8) 0.1175(3) 0.0327(16) Uani 1 1 d .
H27A H 0.6957 0.1394 0.1518 0.039 Uiso 1 1 calc R
H27B H 0.7634 0.2040 0.1097 0.039 Uiso 1 1 calc R
C28 C 0.6169(5) 0.3149(7) 0.1171(2) 0.0261(14) Uani 1 1 d .
H28A H 0.6380 0.3753 0.1474 0.031 Uiso 1 1 calc R
C29 C 0.5704(5) 0.3902(7) 0.0737(2) 0.0232(14) Uani 1 1 d .
H29A H 0.5643 0.4931 0.0791 0.028 Uiso 1 1 calc R
C30 C 0.5883(5) 0.3486(7) 0.0193(2) 0.0269(14) Uani 1 1 d .
H30A H 0.6589 0.2945 0.0204 0.032 Uiso 1 1 calc R
H30B H 0.5956 0.4339 -0.0009 0.032 Uiso 1 1 calc R
C31 C 0.4873(5) 0.2590(6) -0.0064(2) 0.0236(13) Uani 1 1 d .
H31A H 0.4275 0.3221 -0.0224 0.028 Uiso 1 1 calc R
H31B H 0.5130 0.2012 -0.0333 0.028 Uiso 1 1 calc R
C32 C 0.4379(5) 0.1626(6) 0.0316(2) 0.0200(12) Uani 1 1 d .
H32A H 0.3641 0.1198 0.0177 0.024 Uiso 1 1 calc R

loop_
_atom_site_aniso_label
_atom_site_aniso_U_11
_atom_site_aniso_U_22
_atom_site_aniso_U_33
_atom_site_aniso_U_23
_atom_site_aniso_U_13
_atom_site_aniso_U_12
Ir1 0.01309(13) 0.01700(13) 0.01907(16) 0.00111(9) 0.00122(9) -0.00165(8)
Cl1 0.0306(8) 0.0200(7) 0.0317(9) -0.0058(6) 0.0016(7) 0.0007(6)
O1 0.019(2) 0.054(3) 0.035(3) 0.003(2) 0.002(2) 0.002(2)
N1 0.009(2) 0.022(2) 0.020(3) -0.004(2) 0.0029(19) 0.0016(19)
C1 0.017(3) 0.014(3) 0.014(3) -0.009(2) -0.002(2) 0.002(2)
N2 0.010(2) 0.020(2) 0.016(3) -0.0029(19) 0.0049(19) 0.0003(18)
C2 0.010(3) 0.030(3) 0.025(3) -0.001(3) 0.005(2) 0.000(2)
C3 0.012(3) 0.038(4) 0.020(3) -0.006(3) 0.008(2) 0.004(2)
C4 0.012(3) 0.039(4) 0.032(4) 0.004(3) 0.011(3) 0.002(3)
C5 0.023(3) 0.047(4) 0.035(4) -0.015(3) 0.011(3) 0.002(3)
C6 0.014(3) 0.048(4) 0.026(4) -0.002(3) 0.008(3) 0.006(3)
C7 0.011(3) 0.021(3) 0.014(3) 0.003(2) 0.011(2) -0.002(2)
C8 0.019(3) 0.024(3) 0.021(3) 0.004(2) 0.004(2) -0.001(2)
C9 0.025(3) 0.025(3) 0.020(3) 0.003(3) 0.008(3) 0.006(3)
C10 0.017(3) 0.030(3) 0.025(3) 0.010(3) 0.012(3) 0.001(2)
C11 0.014(3) 0.031(3) 0.021(3) 0.006(3) 0.001(2) -0.007(2)
C12 0.014(3) 0.023(3) 0.020(3) 0.001(2) 0.005(2) 0.002(2)
C13 0.032(4) 0.027(3) 0.024(4) -0.005(3) 0.004(3) 0.003(3)
C14 0.019(3) 0.044(4) 0.047(4) 0.007(3) 0.009(3) 0.010(3)
C15 0.029(3) 0.021(3) 0.025(3) 0.001(3) 0.009(3) -0.001(3)
C16 0.013(3) 0.029(3) 0.017(3) 0.002(2) 0.000(2) -0.002(2)
C17 0.013(3) 0.031(3) 0.020(3) -0.001(3) 0.005(2) 0.001(2)
C18 0.019(3) 0.048(4) 0.018(3) -0.008(3) 0.002(2) -0.002(3)
C19 0.020(3) 0.055(5) 0.016(3) 0.006(3) 0.000(3) 0.002(3)
C20 0.020(3) 0.036(4) 0.036(4) 0.008(3) 0.000(3) 0.000(3)
C21 0.018(3) 0.030(3) 0.025(4) 0.001(3) 0.003(3) 0.003(2)
C22 0.032(4) 0.028(3) 0.029(4) 0.001(3) -0.004(3) 0.004(3)
C23 0.030(4) 0.075(6) 0.037(4) 0.016(4) 0.002(3) -0.005(4)
C24 0.017(3) 0.029(3) 0.031(4) -0.011(3) 0.003(3) 0.001(2)
C25 0.015(3) 0.025(3) 0.027(3) 0.000(3) 0.018(2) 0.002(2)
C26 0.014(3) 0.033(4) 0.039(4) 0.010(3) 0.012(3) 0.008(3)
C27 0.016(3) 0.049(4) 0.034(4) 0.009(3) 0.007(3) 0.002(3)
C28 0.012(3) 0.036(4) 0.031(4) -0.003(3) 0.007(3) -0.012(3)
C29 0.017(3) 0.029(3) 0.024(3) 0.003(3) 0.004(2) -0.018(3)
C30 0.025(3) 0.027(3) 0.029(4) 0.004(3) 0.007(3) -0.009(3)
C31 0.026(3) 0.025(3) 0.020(3) 0.000(2) 0.004(3) 0.000(2)
C32 0.016(3) 0.025(3) 0.020(3) -0.002(2) 0.006(2) -0.002(2)

loop_
_atom_type_symbol
_atom_type_description
_atom_type_scat_dispersion_real
_atom_type_scat_dispersion_imag
_atom_type_scat_source
C C 0.0033 0.0016 'International Tables Vol C Tables 4.2.6.8 and 6.1.1.4'
H H 0.0000 0.0000 'International Tables Vol C Tables 4.2.6.8 and 6.1.1.4'
Ir Ir -1.4442 7.9887 'International Tables Vol C Tables 4.2.6.8 and 6.1.1.4'
N N 0.0061 0.0033 'International Tables Vol C Tables 4.2.6.8 and 6.1.1.4'
O O 0.0106 0.0060 'International Tables Vol C Tables 4.2.6.8 and 6.1.1.4'
Cl Cl 0.1484 0.1585 'International Tables Vol C Tables 4.2.6.8 and 6.1.1.4'

loop_
_geom_angle_atom_site_label_1
_geom_angle_atom_site_label_2
_geom_angle_atom_site_label_3
_geom_angle
C1 Ir1 C32 98.3(2)
C1 Ir1 C25 98.0(2)
C32 Ir1 C25 38.8(2)
C1 Ir1 C28 154.2(2)
C32 Ir1 C28 96.8(2)
C25 Ir1 C28 81.0(2)
C1 Ir1 C29 167.8(2)
C32 Ir1 C29 80.3(2)
C25 Ir1 C29 88.5(2)
C28 Ir1 C29 37.0(2)
C1 Ir1 Cl1 87.67(15)
C32 Ir1 Cl1 156.29(16)
C25 Ir1 Cl1 162.98(16)
C28 Ir1 Cl1 86.91(18)
C29 Ir1 Cl1 89.07(17)
C1 N1 C2 125.0(5)
C1 N1 C16 119.0(5)
C2 N1 C16 116.0(4)
N2 C1 N1 114.8(5)
N2 C1 Ir1 120.0(4)
N1 C1 Ir1 124.7(4)
C1 N2 C4 124.3(5)
C1 N2 C7 119.1(4)
C4 N2 C7 115.8(4)
O1 C2 N1 120.7(5)
O1 C2 C3 123.4(5)
N1 C2 C3 115.7(5)
C2 C3 C6 111.6(5)
C2 C3 C4 107.4(5)
C6 C3 C4 109.9(5)
C2 C3 C5 107.3(5)
C6 C3 C5 109.9(5)
C4 C3 C5 110.8(5)
N2 C4 C3 111.5(5)
N2 C4 H4A 109.3
C3 C4 H4A 109.3
N2 C4 H4B 109.3
C3 C4 H4B 109.3
H4A C4 H4B 108.0
C3 C5 H5A 109.5
C3 C5 H5B 109.5
H5A C5 H5B 109.5
C3 C5 H5C 109.5
H5A C5 H5C 109.5
H5B C5 H5C 109.5
C3 C6 H6A 109.5
C3 C6 H6B 109.5
H6A C6 H6B 109.5
C3 C6 H6C 109.5
H6A C6 H6C 109.5
H6B C6 H6C 109.5
C12 C7 C8 120.7(5)
C12 C7 N2 121.0(5)
C8 C7 N2 118.2(5)
C9 C8 C7 118.6(5)
C9 C8 C15 119.5(5)
C7 C8 C15 121.8(5)
C8 C9 C10 122.0(6)
C8 C9 H9A 119.0
C10 C9 H9A 119.0
C11 C10 C9 118.0(5)
C11 C10 C14 120.5(6)
C9 C10 C14 121.4(6)
C10 C11 C12 122.2(5)
C10 C11 H11A 118.9
C12 C11 H11A 118.9
C7 C12 C11 117.8(5)
C7 C12 C13 121.9(5)
C11 C12 C13 120.1(5)
C12 C13 H13A 109.5
C12 C13 H13B 109.5
H13A C13 H13B 109.5
C12 C13 H13C 109.5
H13A C13 H13C 109.5
H13B C13 H13C 109.5
C10 C14 H14A 109.5
C10 C14 H14B 109.5
H14A C14 H14B 109.5
C10 C14 H14C 109.5
H14A C14 H14C 109.5
H14B C14 H14C 109.5
C8 C15 H15A 109.5
C8 C15 H15B 109.5
H15A C15 H15B 109.5
C8 C15 H15C 109.5
H15A C15 H15C 109.5
H15B C15 H15C 109.5
C21 C16 C17 121.6(5)
C21 C16 N1 120.8(5)
C17 C16 N1 117.5(5)
C18 C17 C16 117.4(6)
C18 C17 C24 120.5(6)
C16 C17 C24 122.1(5)
C19 C18 C17 122.7(6)
C19 C18 H18A 118.7
C17 C18 H18A 118.7
C18 C19 C20 118.4(6)
C18 C19 C23 121.3(6)
C20 C19 C23 120.3(7)
C19 C20 C21 121.3(6)
C19 C20 H20A 119.4
C21 C20 H20A 119.4
C16 C21 C20 118.3(6)
C16 C21 C22 122.4(5)
C20 C21 C22 119.3(6)
C21 C22 H22A 109.5
C21 C22 H22B 109.5
H22A C22 H22B 109.5
C21 C22 H22C 109.5
H22A C22 H22C 109.5
H22B C22 H22C 109.5
C19 C23 H23A 109.5
C19 C23 H23B 109.5
H23A C23 H23B 109.5
C19 C23 H23C 109.5
H23A C23 H23C 109.5
H23B C23 H23C 109.5
C17 C24 H24A 109.5
C17 C24 H24B 109.5
H24A C24 H24B 109.5
C17 C24 H24C 109.5
H24A C24 H24C 109.5
H24B C24 H24C 109.5
C32 C25 C26 124.9(5)
C32 C25 Ir1 69.8(3)
C26 C25 Ir1 114.3(4)
C32 C25 H25A 113.5
C26 C25 H25A 113.5
Ir1 C25 H25A 113.5
C25 C26 C27 111.6(5)
C25 C26 H26A 109.3
C27 C26 H26A 109.3
C25 C26 H26B 109.3
C27 C26 H26B 109.3
H26A C26 H26B 108.0
C28 C27 C26 112.8(5)
C28 C27 H27A 109.0
C26 C27 H27A 109.0
C28 C27 H27B 109.0
C26 C27 H27B 109.0
H27A C27 H27B 107.8
C29 C28 C27 126.0(6)
C29 C28 Ir1 73.0(3)
C27 C28 Ir1 109.9(4)
C29 C28 H28A 113.5
C27 C28 H28A 113.5
Ir1 C28 H28A 113.5
C28 C29 C30 123.3(6)
C28 C29 Ir1 70.1(3)
C30 C29 Ir1 112.9(4)
C28 C29 H29A 114.3
C30 C29 H29A 114.3
Ir1 C29 H29A 114.3
C29 C30 C31 110.8(5)
C29 C30 H30A 109.5
C31 C30 H30A 109.5
C29 C30 H30B 109.5
C31 C30 H30B 109.5
H30A C30 H30B 108.1
C32 C31 C30 112.4(5)
C32 C31 H31A 109.1
C30 C31 H31A 109.1
C32 C31 H31B 109.1
C30 C31 H31B 109.1
H31A C31 H31B 107.9
C25 C32 C31 125.8(5)
C25 C32 Ir1 71.5(3)
C31 C32 Ir1 111.7(4)
C25 C32 H32A 113.5
C31 C32 H32A 113.5
Ir1 C32 H32A 113.5

loop_
_geom_bond_atom_site_label_1
_geom_bond_atom_site_label_2
_geom_bond_distance
Ir1 C1 2.040(6)
Ir1 C32 2.108(6)
Ir1 C25 2.131(6)
Ir1 C28 2.170(5)
Ir1 C29 2.207(5)
Ir1 Cl1 2.3785(15)
O1 C2 1.210(7)
N1 C1 1.395(7)
N1 C2 1.405(7)
N1 C16 1.463(7)
C1 N2 1.346(7)
N2 C4 1.455(7)
N2 C7 1.457(7)
C2 C3 1.513(8)
C3 C6 1.525(8)
C3 C4 1.532(8)
C3 C5 1.535(9)
C4 H4A 0.9700
C4 H4B 0.9700
C5 H5A 0.9600
C5 H5B 0.9600
C5 H5C 0.9600
C6 H6A 0.9600
C6 H6B 0.9600
C6 H6C 0.9600
C7 C12 1.401(8)
C7 C8 1.403(8)
C8 C9 1.385(8)
C8 C15 1.502(8)
C9 C10 1.392(8)
C9 H9A 0.9300
C10 C11 1.383(9)
C10 C14 1.501(8)
C11 C12 1.404(8)
C11 H11A 0.9300
C12 C13 1.504(8)
C13 H13A 0.9600
C13 H13B 0.9600
C13 H13C 0.9600
C14 H14A 0.9600
C14 H14B 0.9600
C14 H14C 0.9600
C15 H15A 0.9600
C15 H15B 0.9600
C15 H15C 0.9600
C16 C21 1.393(8)
C16 C17 1.399(8)
C17 C18 1.389(9)
C17 C24 1.511(8)
C18 C19 1.379(10)
C18 H18A 0.9300
C19 C20 1.389(9)
C19 C23 1.514(9)
C20 C21 1.396(9)
C20 H20A 0.9300
C21 C22 1.504(8)
C22 H22A 0.9600
C22 H22B 0.9600
C22 H22C 0.9600
C23 H23A 0.9600
C23 H23B 0.9600
C23 H23C 0.9600
C24 H24A 0.9600
C24 H24B 0.9600
C24 H24C 0.9600
C25 C32 1.407(8)
C25 C26 1.533(7)
C25 H25A 0.9800
C26 C27 1.546(9)
C26 H26A 0.9700
C26 H26B 0.9700
C27 C28 1.509(9)
C27 H27A 0.9700
C27 H27B 0.9700
C28 C29 1.388(8)
C28 H28A 0.9800
C29 C30 1.519(8)
C29 H29A 0.9800
C30 C31 1.535(8)
C30 H30A 0.9700
C30 H30B 0.9700
C31 C32 1.518(8)
C31 H31A 0.9700
C31 H31B 0.9700
C32 H32A 0.9800
